data_7159055
loop_
_publ_author_name
'van der Loo, Cornelis H. M.'
'Schim van der Loeff, Rutger'
'Mart&#xed;n, Avelino'
'Gomez-Sal, Pilar'
'Borst, Mark L. G.'
'Pouwer, Kees'
'Minnaard, Adriaan J.'

_publ_section_title
;
 &#x3c0;-Facial selectivity in the Diels-Alder reaction of
 glucosamine-based chiral furans and maleimides.
;
_journal_issue 9
_journal_name_full 'Organic &amp; biomolecular chemistry'
_journal_page_first 1888
_journal_page_last 1894
_journal_paper_doi 10.1039/d2ob02221d
_journal_volume 21
_journal_year 2023
_chemical_absolute_configuration unk
_chemical_formula_moiety 'C31 H28 N2 O8'
_chemical_formula_sum 'C31 H28 N2 O8'
_chemical_formula_weight 556.55
_space_group_crystal_system monoclinic
_space_group_IT_number 4
_space_group_name_Hall 'P 2yb'
_space_group_name_H-M_alt 'P 1 21 1'
_atom_sites_solution_hydrogens mixed
_audit_creation_date 2022-09-16
_audit_creation_method
;
Olex2 1.5
(compiled 2022.04.07 svn.rca3783a0 for OlexSys, GUI svn.r6498)
;
_audit_update_record
;
2022-11-30 deposited with the CCDC.	2022-12-30 downloaded from the CCDC.
;
_cell_angle_alpha 90
_cell_angle_beta 105.886(4)
_cell_angle_gamma 90
_cell_formula_units_Z 2
_cell_length_a 12.4038(19)
_cell_length_b 6.0006(9)
_cell_length_c 18.430(3)
_cell_measurement_reflns_used 2053
_cell_measurement_temperature 200.00
_cell_measurement_theta_max 20.907
_cell_measurement_theta_min 2.459
_cell_volume 1319.4(4)
_computing_cell_refinement 'SAINT V8.40B (Bruker, 2019)'
_computing_data_collection 'Apex3 v2019.11-0 (Bruker, 2019)'
_computing_data_reduction 'SAINT V8.40B (Bruker, 2019)'
_computing_molecular_graphics 'Olex2 1.5 (Dolomanov et al., 2009)'
_computing_publication_material 'Olex2 1.5 (Dolomanov et al., 2009)'
_computing_structure_refinement 'SHELXL 2018/3 (Sheldrick, 2015)'
_computing_structure_solution 'SHELXT 2018/2 (Sheldrick, 2018)'
_diffrn_ambient_temperature 200.00
_diffrn_detector_area_resol_mean 7.4074
_diffrn_measured_fraction_theta_full 0.995
_diffrn_measured_fraction_theta_max 0.995
_diffrn_measurement_device '\k-geometry diffractometer'
_diffrn_measurement_device_type
;
Bruker AXS D8 Venture diffractometer with PhotonIII_C14 charge-integrating and 
photon counting pixel array detector
;
_diffrn_measurement_method 'omega and phi scans'
_diffrn_radiation_collimation 'focusing mirrors'
_diffrn_radiation_monochromator 'multilayer mirror optics'
_diffrn_radiation_type MoK\a
_diffrn_radiation_wavelength 0.71073
_diffrn_reflns_av_R_equivalents 0.1446
_diffrn_reflns_av_unetI/netI 0.0761
_diffrn_reflns_Laue_measured_fraction_full 0.995
_diffrn_reflns_Laue_measured_fraction_max 0.995
_diffrn_reflns_limit_h_max 14
_diffrn_reflns_limit_h_min -14
_diffrn_reflns_limit_k_max 7
_diffrn_reflns_limit_k_min -7
_diffrn_reflns_limit_l_max 21
_diffrn_reflns_limit_l_min -21
_diffrn_reflns_number 35365
_diffrn_reflns_point_group_measured_fraction_full 0.997
_diffrn_reflns_point_group_measured_fraction_max 0.997
_diffrn_reflns_theta_full 25.000
_diffrn_reflns_theta_max 25.024
_diffrn_reflns_theta_min 3.403
_diffrn_source 'microfocus sealed tube'
_diffrn_source_current 1.4
_diffrn_source_power 0.07
_diffrn_source_type 'INCOATEC I\ms 3.0'
_diffrn_source_voltage 50
_exptl_absorpt_coefficient_mu 0.102
_exptl_absorpt_correction_T_max 0.8621
_exptl_absorpt_correction_T_min 0.7357
_exptl_absorpt_correction_type multi-scan
_exptl_absorpt_process_details
;
SADABS-2016/2 (Bruker,2016/2) was used for absorption correction.
wR2(int) was 0.1366 before and 0.0687 after correction.
The Ratio of minimum to maximum transmission is 0.8534.
The \l/2 correction factor is Not present.
;
_exptl_crystal_colour colourless
_exptl_crystal_colour_primary colourless
_exptl_crystal_density_diffrn 1.401
_exptl_crystal_description prism
_exptl_crystal_F_000 584
_exptl_crystal_size_max 0.15
_exptl_crystal_size_mid 0.098
_exptl_crystal_size_min 0.04
_refine_diff_density_max 0.164
_refine_diff_density_min -0.194
_refine_diff_density_rms 0.042
_refine_ls_abs_structure_details
;
 Flack x determined using 1154 quotients [(I+)-(I-)]/[(I+)+(I-)]
 (Parsons, Flack and Wagner, Acta Cryst. B69 (2013) 249-259).
;
_refine_ls_abs_structure_Flack -0.6(10)
_refine_ls_extinction_method none
_refine_ls_goodness_of_fit_ref 1.035
_refine_ls_hydrogen_treatment mixed
_refine_ls_matrix_type full
_refine_ls_number_parameters 422
_refine_ls_number_reflns 4636
_refine_ls_number_restraints 1
_refine_ls_restrained_S_all 1.034
_refine_ls_R_factor_all 0.0859
_refine_ls_R_factor_gt 0.0452
_refine_ls_shift/su_max 0.000
_refine_ls_shift/su_mean 0.000
_refine_ls_structure_factor_coef Fsqd
_refine_ls_weighting_details 'w=1/[\s^2^(Fo^2^)+(0.0239P)^2^+0.3013P] where P=(Fo^2^+2Fc^2^)/3'
_refine_ls_weighting_scheme calc
_refine_ls_wR_factor_gt 0.0804
_refine_ls_wR_factor_ref 0.0962
_reflns_Friedel_coverage 0.814
_reflns_Friedel_fraction_full 1.000
_reflns_Friedel_fraction_max 1.000
_reflns_number_gt 3286
_reflns_number_total 4636
_reflns_threshold_expression 'I > 2\s(I)'
_cod_data_source_file d2ob02221d2.cif
_cod_data_source_block pgsk_0m_a
_cod_depositor_comments 'Adding full bibliography for 7159055.cif.'
_cod_original_cell_volume 1319.3(3)
_cod_database_code 7159055
_shelx_shelxl_version_number 2018/3
_shelx_space_group_comment
;
The symmetry employed for this shelxl refinement is uniquely defined
by the following loop, which should always be used as a source of
symmetry information in preference to the above space-group names.
They are only intended as comments.
;
_shelx_estimated_absorpt_t_max 0.996
_shelx_estimated_absorpt_t_min 0.985
_olex2_refinement_description
;
1. Fixed Uiso
 At 1.2 times of:
  All C(H) groups
2.a Aromatic/amide H refined with riding coordinates:
 C20(H20), C21(H21), C22(H22), C23(H23), C25(H25), C31(H31), C32(H32),
 C33(H33), C34(H34), C35(H35), C39(H39), C40(H40), C41(H41), C42(H42), C43(H43)
;
_olex2_submission_special_instructions 'No special instructions were received'

loop_
_space_group_symop_operation_xyz
'x, y, z'
'-x, y+1/2, -z'

loop_
_atom_site_label
_atom_site_type_symbol
_atom_site_fract_x
_atom_site_fract_y
_atom_site_fract_z
_atom_site_U_iso_or_equiv
_atom_site_adp_type
_atom_site_occupancy
_atom_site_site_symmetry_order
_atom_site_calc_flag
_atom_site_refinement_flags_posn
_atom_site_refinement_flags_adp
_atom_site_refinement_flags_occupancy
_atom_site_disorder_assembly
_atom_site_disorder_group
C1 C 0.3803(4) 0.8185(7) 0.3582(2) 0.0239(10) Uani 1 1 d . . . . .
C2 C 0.5045(4) 0.7767(9) 0.3962(3) 0.0295(11) Uani 1 1 d . . . . .
H2A H 0.514(3) 0.709(7) 0.447(3) 0.036(13) Uiso 1 1 d . . . . .
H2B H 0.551(3) 0.927(8) 0.402(2) 0.027(12) Uiso 1 1 d . . . . .
C3 C 0.5336(3) 0.6018(8) 0.3428(2) 0.0270(10) Uani 1 1 d . . . . .
H3 H 0.557(3) 0.445(7) 0.372(2) 0.015(10) Uiso 1 1 d . . . . .
C4 C 0.4182(4) 0.5600(8) 0.2861(2) 0.0255(10) Uani 1 1 d . . . . .
H4 H 0.405(3) 0.403(8) 0.261(2) 0.033(12) Uiso 1 1 d . . . . .
C6 C 0.3107(4) 0.9168(8) 0.4061(3) 0.0293(11) Uani 1 1 d . . . . .
H6 H 0.230(4) 0.914(7) 0.378(2) 0.031(12) Uiso 1 1 d . . . . .
C7 C 0.3231(4) 0.7853(9) 0.4779(3) 0.0316(11) Uani 1 1 d . . . . .
H7A H 0.311(3) 0.627(7) 0.466(2) 0.019(11) Uiso 1 1 d . . . . .
H7B H 0.401(3) 0.807(6) 0.513(2) 0.017(10) Uiso 1 1 d . . . . .
C9 C 0.3872(4) 0.7533(7) 0.2308(2) 0.0248(10) Uani 1 1 d . . . . .
H9 H 0.438(3) 0.779(7) 0.202(2) 0.028(12) Uiso 1 1 d . . . . .
C10 C 0.3713(4) 0.9437(7) 0.2820(2) 0.0230(10) Uani 1 1 d . . . . .
H10 H 0.424(3) 1.071(8) 0.288(2) 0.031(12) Uiso 1 1 d . . . . .
C11 C 0.2730(4) 0.7185(8) 0.1766(2) 0.0265(10) Uani 1 1 d . . . . .
C13 C 0.2552(4) 1.0305(7) 0.2459(2) 0.0257(11) Uani 1 1 d . . . . .
C20 C 0.4842(5) -0.1927(9) 0.0581(3) 0.0431(14) Uani 1 1 d . . . . .
H20 H 0.498251 -0.332998 0.038609 0.052 Uiso 1 1 calc R U . . .
C21 C 0.3772(5) -0.1055(9) 0.0378(3) 0.0435(13) Uani 1 1 d . . . . .
H21 H 0.317809 -0.184969 0.004256 0.052 Uiso 1 1 calc R U . . .
C22 C 0.3572(4) 0.0984(9) 0.0665(3) 0.0390(12) Uani 1 1 d . . . . .
H22 H 0.283495 0.158564 0.053095 0.047 Uiso 1 1 calc R U . . .
C23 C 0.4434(4) 0.2148(8) 0.1145(3) 0.0343(12) Uani 1 1 d . . . . .
H23 H 0.428694 0.354944 0.133777 0.041 Uiso 1 1 calc R U . . .
C24 C 0.5509(4) 0.1303(8) 0.1349(2) 0.0322(12) Uani 1 1 d . . . . .
C25 C 0.5716(4) -0.0767(8) 0.1069(3) 0.0378(13) Uani 1 1 d . . . . .
H25 H 0.644949 -0.138106 0.121129 0.045 Uiso 1 1 calc R U . . .
C26 C 0.6483(5) 0.2561(12) 0.1840(3) 0.0508(16) Uani 1 1 d . . . . .
H26A H 0.693(5) 0.354(11) 0.154(3) 0.08(2) Uiso 1 1 d . . . . .
H26B H 0.710(5) 0.156(10) 0.209(3) 0.08(2) Uiso 1 1 d . . . . .
C28 C 0.6665(4) 0.5777(9) 0.2621(2) 0.0334(11) Uani 1 1 d . . . . .
C30 C 0.0874(3) 0.9159(8) 0.1442(2) 0.0280(11) Uani 1 1 d . . . . .
C31 C 0.0549(4) 1.1035(8) 0.1008(3) 0.0355(12) Uani 1 1 d . . . . .
H31 H 0.107608 1.217287 0.099616 0.043 Uiso 1 1 calc R U . . .
C32 C -0.0556(4) 1.1240(9) 0.0590(3) 0.0460(14) Uani 1 1 d . . . . .
H32 H -0.079113 1.251428 0.028123 0.055 Uiso 1 1 calc R U . . .
C33 C -0.1313(4) 0.9606(9) 0.0622(3) 0.0506(16) Uani 1 1 d . . . . .
H33 H -0.207184 0.976126 0.033458 0.061 Uiso 1 1 calc R U . . .
C34 C -0.0991(4) 0.7742(9) 0.1063(3) 0.0503(15) Uani 1 1 d . . . . .
H34 H -0.152465 0.662689 0.108573 0.060 Uiso 1 1 calc R U . . .
C35 C 0.0123(4) 0.7507(9) 0.1476(3) 0.0422(13) Uani 1 1 d . . . . .
H35 H 0.036169 0.622075 0.177729 0.051 Uiso 1 1 calc R U . . .
C36 C 0.2206(4) 0.7411(9) 0.5680(3) 0.0341(12) Uani 1 1 d . . . . .
C37 C 0.1285(4) 0.8218(8) 0.5972(2) 0.0313(11) Uani 1 1 d . . . . .
C39 C 0.0941(4) 0.6914(9) 0.6483(3) 0.0405(13) Uani 1 1 d . . . . .
H39 H 0.131167 0.554221 0.664443 0.049 Uiso 1 1 calc R U . . .
C40 C 0.0074(4) 0.7565(10) 0.6763(3) 0.0468(14) Uani 1 1 d . . . . .
H40 H -0.016160 0.663930 0.710973 0.056 Uiso 1 1 calc R U . . .
C41 C -0.0458(4) 0.9581(10) 0.6538(3) 0.0495(15) Uani 1 1 d . . . . .
H41 H -0.105769 1.004399 0.673132 0.059 Uiso 1 1 calc R U . . .
C42 C -0.0116(4) 1.0919(10) 0.6032(3) 0.0451(13) Uani 1 1 d . . . . .
H42 H -0.047825 1.230580 0.588107 0.054 Uiso 1 1 calc R U . . .
C43 C 0.0753(4) 1.0246(9) 0.5743(3) 0.0393(13) Uani 1 1 d . . . . .
H43 H 0.098343 1.115920 0.539161 0.047 Uiso 1 1 calc R U . . .
N12 N 0.2025(3) 0.8898(6) 0.18739(19) 0.0268(9) Uani 1 1 d . . . . .
N19 N 0.6205(3) 0.6878(7) 0.3102(2) 0.0316(10) Uani 1 1 d . . . . .
H19 H 0.655(4) 0.809(9) 0.333(3) 0.059(18) Uiso 1 1 d . . . . .
O5 O 0.3415(2) 0.5968(5) 0.33238(15) 0.0252(7) Uani 1 1 d . . . . .
O8 O 0.3457(3) 1.1410(5) 0.42544(19) 0.0360(9) Uani 1 1 d . . . . .
H8 H 0.313(5) 1.227(10) 0.388(3) 0.07(2) Uiso 1 1 d . . . . .
O14 O 0.2115(2) 1.1943(5) 0.26488(17) 0.0327(8) Uani 1 1 d . . . . .
O15 O 0.2443(3) 0.5704(5) 0.13073(17) 0.0348(8) Uani 1 1 d . . . . .
O18 O 0.2378(3) 0.8653(5) 0.51160(16) 0.0330(8) Uani 1 1 d . . . . .
O27 O 0.6094(3) 0.3854(6) 0.23847(18) 0.0399(9) Uani 1 1 d . . . . .
O29 O 0.7454(3) 0.6420(6) 0.24099(18) 0.0396(9) Uani 1 1 d . . . . .
O38 O 0.2781(3) 0.5796(7) 0.5923(2) 0.0537(11) Uani 1 1 d . . . . .

loop_
_atom_site_aniso_label
_atom_site_aniso_U_11
_atom_site_aniso_U_22
_atom_site_aniso_U_33
_atom_site_aniso_U_23
_atom_site_aniso_U_13
_atom_site_aniso_U_12
C1 0.029(2) 0.020(2) 0.025(2) -0.002(2) 0.010(2) -0.004(2)
C2 0.032(3) 0.034(3) 0.021(2) 0.000(2) 0.005(2) 0.000(2)
C3 0.029(2) 0.028(3) 0.024(2) 0.002(2) 0.0086(19) 0.002(2)
C4 0.029(2) 0.024(3) 0.024(2) -0.002(2) 0.008(2) 0.000(2)
C6 0.030(3) 0.031(3) 0.027(3) -0.004(2) 0.007(2) 0.000(2)
C7 0.035(3) 0.034(3) 0.029(3) -0.003(2) 0.014(2) -0.001(2)
C9 0.027(2) 0.026(3) 0.022(2) -0.002(2) 0.008(2) -0.001(2)
C10 0.026(2) 0.021(2) 0.023(2) -0.001(2) 0.0067(19) -0.001(2)
C11 0.029(2) 0.027(3) 0.023(2) 0.001(2) 0.008(2) 0.004(2)
C13 0.030(3) 0.022(3) 0.025(2) 0.001(2) 0.009(2) -0.003(2)
C20 0.071(4) 0.031(3) 0.035(3) -0.004(2) 0.030(3) -0.005(3)
C21 0.052(3) 0.048(4) 0.032(3) -0.004(3) 0.015(3) -0.013(3)
C22 0.036(3) 0.044(3) 0.037(3) 0.005(3) 0.011(2) 0.000(3)
C23 0.045(3) 0.031(3) 0.030(3) 0.003(2) 0.016(2) 0.004(2)
C24 0.039(3) 0.035(3) 0.027(3) -0.004(2) 0.016(2) 0.003(2)
C25 0.049(3) 0.036(3) 0.034(3) 0.007(3) 0.021(2) 0.014(3)
C26 0.040(3) 0.069(4) 0.047(3) -0.029(3) 0.017(3) -0.003(3)
C28 0.027(3) 0.044(3) 0.027(3) 0.001(3) 0.002(2) 0.001(3)
C30 0.024(2) 0.033(3) 0.026(2) -0.003(2) 0.004(2) -0.002(2)
C31 0.030(3) 0.033(3) 0.038(3) 0.003(3) 0.001(2) 0.002(2)
C32 0.047(3) 0.039(3) 0.046(3) 0.008(3) 0.002(3) 0.005(3)
C33 0.033(3) 0.049(4) 0.061(4) -0.004(3) -0.003(3) 0.010(3)
C34 0.036(3) 0.042(3) 0.069(4) 0.002(3) 0.007(3) -0.007(3)
C35 0.037(3) 0.038(3) 0.046(3) 0.010(3) 0.000(2) 0.000(2)
C36 0.031(3) 0.047(3) 0.026(3) 0.001(3) 0.010(2) -0.001(3)
C37 0.028(2) 0.040(3) 0.025(2) -0.002(2) 0.005(2) 0.001(2)
C39 0.038(3) 0.044(3) 0.043(3) 0.007(3) 0.019(2) 0.004(2)
C40 0.044(3) 0.055(4) 0.049(3) 0.005(3) 0.025(3) -0.002(3)
C41 0.040(3) 0.064(4) 0.049(3) -0.003(3) 0.021(3) 0.004(3)
C42 0.039(3) 0.049(3) 0.049(3) -0.001(3) 0.013(3) 0.011(3)
C43 0.042(3) 0.046(3) 0.032(3) 0.004(2) 0.014(2) 0.003(3)
N12 0.026(2) 0.027(2) 0.025(2) -0.0007(18) 0.0025(16) 0.0025(18)
N19 0.027(2) 0.036(3) 0.032(2) -0.006(2) 0.0092(18) -0.0028(19)
O5 0.0305(16) 0.0222(17) 0.0255(16) 0.0010(14) 0.0119(13) -0.0019(14)
O8 0.048(2) 0.027(2) 0.0309(19) -0.0063(16) 0.0071(16) 0.0016(17)
O14 0.0347(19) 0.0263(18) 0.0372(19) -0.0020(16) 0.0100(15) 0.0040(16)
O15 0.0356(18) 0.034(2) 0.0320(17) -0.0100(18) 0.0043(15) 0.0012(16)
O18 0.0378(18) 0.038(2) 0.0281(17) 0.0033(16) 0.0175(15) 0.0054(15)
O27 0.042(2) 0.044(2) 0.0386(19) -0.0184(18) 0.0199(16) -0.0084(17)
O29 0.0325(19) 0.049(2) 0.041(2) -0.0002(17) 0.0160(16) -0.0026(17)
O38 0.053(2) 0.058(3) 0.059(2) 0.028(2) 0.0310(19) 0.028(2)

loop_
_atom_type_symbol
_atom_type_description
_atom_type_scat_dispersion_real
_atom_type_scat_dispersion_imag
_atom_type_scat_source
C C 0.0033 0.0016 'International Tables Vol C Tables 4.2.6.8 and 6.1.1.4'
H H 0.0000 0.0000 'International Tables Vol C Tables 4.2.6.8 and 6.1.1.4'
N N 0.0061 0.0033 'International Tables Vol C Tables 4.2.6.8 and 6.1.1.4'
O O 0.0106 0.0060 'International Tables Vol C Tables 4.2.6.8 and 6.1.1.4'

loop_
_geom_angle_atom_site_label_1
_geom_angle_atom_site_label_2
_geom_angle_atom_site_label_3
_geom_angle
_geom_angle_site_symmetry_1
_geom_angle_site_symmetry_3
_geom_angle_publ_flag
C2 C1 C10 107.8(4) . . ?
C6 C1 C2 117.4(4) . . ?
C6 C1 C10 115.1(3) . . ?
O5 C1 C2 101.7(3) . . ?
O5 C1 C6 111.0(4) . . ?
O5 C1 C10 102.1(3) . . ?
C1 C2 H2A 110(2) . . ?
C1 C2 H2B 111(2) . . ?
C1 C2 C3 101.6(3) . . ?
H2A C2 H2B 110(3) . . ?
C3 C2 H2A 109(3) . . ?
C3 C2 H2B 115(2) . . ?
C2 C3 H3 110(2) . . ?
C4 C3 C2 101.9(3) . . ?
C4 C3 H3 106(2) . . ?
N19 C3 C2 110.4(4) . . ?
N19 C3 H3 113(2) . . ?
N19 C3 C4 115.5(4) . . ?
C3 C4 H4 117(2) . . ?
C9 C4 C3 110.3(4) . . ?
C9 C4 H4 114(2) . . ?
O5 C4 C3 102.2(3) . . ?
O5 C4 H4 110(2) . . ?
O5 C4 C9 101.0(3) . . ?
C1 C6 H6 109(2) . . ?
C7 C6 C1 111.7(4) . . ?
C7 C6 H6 108(2) . . ?
O8 C6 C1 109.3(4) . . ?
O8 C6 H6 110(3) . . ?
O8 C6 C7 108.8(4) . . ?
C6 C7 H7A 110(2) . . ?
C6 C7 H7B 110(2) . . ?
H7A C7 H7B 109(3) . . ?
O18 C7 C6 107.0(4) . . ?
O18 C7 H7A 109(2) . . ?
O18 C7 H7B 111(2) . . ?
C4 C9 H9 115(3) . . ?
C4 C9 C10 102.0(3) . . ?
C10 C9 H9 116(3) . . ?
C11 C9 C4 111.0(4) . . ?
C11 C9 H9 108(3) . . ?
C11 C9 C10 104.9(4) . . ?
C1 C10 H10 112(2) . . ?
C9 C10 C1 101.8(3) . . ?
C9 C10 H10 117(2) . . ?
C13 C10 C1 112.7(4) . . ?
C13 C10 C9 104.8(3) . . ?
C13 C10 H10 108(2) . . ?
N12 C11 C9 108.3(4) . . ?
O15 C11 C9 127.5(4) . . ?
O15 C11 N12 124.2(4) . . ?
N12 C13 C10 108.9(4) . . ?
O14 C13 C10 126.8(4) . . ?
O14 C13 N12 124.2(4) . . ?
C21 C20 H20 119.8 . . ?
C21 C20 C25 120.5(5) . . ?
C25 C20 H20 119.8 . . ?
C20 C21 H21 120.3 . . ?
C20 C21 C22 119.5(5) . . ?
C22 C21 H21 120.3 . . ?
C21 C22 H22 119.8 . . ?
C23 C22 C21 120.3(5) . . ?
C23 C22 H22 119.8 . . ?
C22 C23 H23 119.6 . . ?
C22 C23 C24 120.8(5) . . ?
C24 C23 H23 119.6 . . ?
C23 C24 C25 119.2(5) . . ?
C23 C24 C26 122.6(5) . . ?
C25 C24 C26 118.2(5) . . ?
C20 C25 C24 119.7(5) . . ?
C20 C25 H25 120.2 . . ?
C24 C25 H25 120.2 . . ?
C24 C26 H26A 114(3) . . ?
C24 C26 H26B 112(4) . . ?
H26A C26 H26B 97(4) . . ?
O27 C26 C24 108.7(4) . . ?
O27 C26 H26A 113(3) . . ?
O27 C26 H26B 112(4) . . ?
N19 C28 O27 110.4(4) . . ?
O29 C28 N19 125.4(5) . . ?
O29 C28 O27 124.3(5) . . ?
C31 C30 N12 120.0(4) . . ?
C35 C30 C31 121.5(4) . . ?
C35 C30 N12 118.6(4) . . ?
C30 C31 H31 120.5 . . ?
C30 C31 C32 119.0(5) . . ?
C32 C31 H31 120.5 . . ?
C31 C32 H32 120.0 . . ?
C33 C32 C31 119.9(5) . . ?
C33 C32 H32 120.0 . . ?
C32 C33 H33 119.5 . . ?
C32 C33 C34 121.1(5) . . ?
C34 C33 H33 119.5 . . ?
C33 C34 H34 120.3 . . ?
C33 C34 C35 119.3(5) . . ?
C35 C34 H34 120.3 . . ?
C30 C35 C34 119.1(5) . . ?
C30 C35 H35 120.4 . . ?
C34 C35 H35 120.4 . . ?
O18 C36 C37 113.8(4) . . ?
O38 C36 C37 124.3(5) . . ?
O38 C36 O18 121.9(4) . . ?
C39 C37 C36 118.7(4) . . ?
C39 C37 C43 119.5(5) . . ?
C43 C37 C36 121.8(5) . . ?
C37 C39 H39 119.4 . . ?
C40 C39 C37 121.1(5) . . ?
C40 C39 H39 119.4 . . ?
C39 C40 H40 120.2 . . ?
C39 C40 C41 119.6(5) . . ?
C41 C40 H40 120.2 . . ?
C40 C41 H41 120.0 . . ?
C42 C41 C40 120.1(5) . . ?
C42 C41 H41 120.0 . . ?
C41 C42 H42 119.9 . . ?
C41 C42 C43 120.3(5) . . ?
C43 C42 H42 119.9 . . ?
C37 C43 H43 120.3 . . ?
C42 C43 C37 119.4(5) . . ?
C42 C43 H43 120.3 . . ?
C11 N12 C30 124.4(4) . . ?
C13 N12 C11 112.2(3) . . ?
C13 N12 C30 123.4(4) . . ?
C3 N19 H19 114(4) . . ?
C28 N19 C3 126.0(4) . . ?
C28 N19 H19 118(4) . . ?
C1 O5 C4 96.9(3) . . ?
C6 O8 H8 108(4) . . ?
C36 O18 C7 115.9(4) . . ?
C28 O27 C26 115.5(4) . . ?

loop_
_geom_bond_atom_site_label_1
_geom_bond_atom_site_label_2
_geom_bond_distance
_geom_bond_site_symmetry_2
_geom_bond_publ_flag
C1 C2 1.529(6) . ?
C1 C6 1.514(6) . ?
C1 C10 1.569(6) . ?
C1 O5 1.450(5) . ?
C2 H2A 0.99(4) . ?
C2 H2B 1.06(4) . ?
C2 C3 1.548(6) . ?
C3 H3 1.08(4) . ?
C3 C4 1.545(6) . ?
C3 N19 1.464(6) . ?
C4 H4 1.05(4) . ?
C4 C9 1.522(6) . ?
C4 O5 1.458(5) . ?
C6 H6 0.99(4) . ?
C6 C7 1.511(6) . ?
C6 O8 1.428(6) . ?
C7 H7A 0.98(4) . ?
C7 H7B 1.02(4) . ?
C7 O18 1.447(5) . ?
C9 H9 0.95(4) . ?
C9 C10 1.528(6) . ?
C9 C11 1.507(6) . ?
C10 H10 0.99(5) . ?
C10 C13 1.504(6) . ?
C11 N12 1.399(5) . ?
C11 O15 1.211(5) . ?
C13 N12 1.385(5) . ?
C13 O14 1.219(5) . ?
C20 H20 0.9500 . ?
C20 C21 1.379(7) . ?
C20 C25 1.391(7) . ?
C21 H21 0.9500 . ?
C21 C22 1.383(7) . ?
C22 H22 0.9500 . ?
C22 C23 1.377(6) . ?
C23 H23 0.9500 . ?
C23 C24 1.379(6) . ?
C24 C25 1.395(6) . ?
C24 C26 1.500(7) . ?
C25 H25 0.9500 . ?
C26 H26A 1.06(6) . ?
C26 H26B 0.98(6) . ?
C26 O27 1.452(6) . ?
C28 N19 1.351(6) . ?
C28 O27 1.362(6) . ?
C28 O29 1.211(5) . ?
C30 C31 1.375(6) . ?
C30 C35 1.374(6) . ?
C30 N12 1.440(5) . ?
C31 H31 0.9500 . ?
C31 C32 1.382(6) . ?
C32 H32 0.9500 . ?
C32 C33 1.370(7) . ?
C33 H33 0.9500 . ?
C33 C34 1.376(7) . ?
C34 H34 0.9500 . ?
C34 C35 1.390(7) . ?
C35 H35 0.9500 . ?
C36 C37 1.473(6) . ?
C36 O18 1.342(6) . ?
C36 O38 1.213(6) . ?
C37 C39 1.379(6) . ?
C37 C43 1.394(7) . ?
C39 H39 0.9500 . ?
C39 C40 1.371(7) . ?
C40 H40 0.9500 . ?
C40 C41 1.386(8) . ?
C41 H41 0.9500 . ?
C41 C42 1.383(7) . ?
C42 H42 0.9500 . ?
C42 C43 1.387(7) . ?
C43 H43 0.9500 . ?
N19 H19 0.89(5) . ?
O8 H8 0.87(6) . ?

loop_
_geom_torsion_atom_site_label_1
_geom_torsion_atom_site_label_2
_geom_torsion_atom_site_label_3
_geom_torsion_atom_site_label_4
_geom_torsion
_geom_torsion_site_symmetry_1
_geom_torsion_site_symmetry_2
_geom_torsion_site_symmetry_3
_geom_torsion_site_symmetry_4
_geom_torsion_publ_flag
C1 C2 C3 C4 -4.0(4) . . . . ?
C1 C2 C3 N19 119.1(4) . . . . ?
C1 C6 C7 O18 -169.0(4) . . . . ?
C1 C10 C13 N12 -102.1(4) . . . . ?
C1 C10 C13 O14 76.3(6) . . . . ?
C2 C1 C6 C7 -52.2(6) . . . . ?
C2 C1 C6 O8 68.3(5) . . . . ?
C2 C1 C10 C9 78.5(4) . . . . ?
C2 C1 C10 C13 -169.7(4) . . . . ?
C2 C1 O5 C4 -57.9(4) . . . . ?
C2 C3 C4 C9 76.0(4) . . . . ?
C2 C3 C4 O5 -30.8(4) . . . . ?
C2 C3 N19 C28 179.1(4) . . . . ?
C3 C4 C9 C10 -67.0(4) . . . . ?
C3 C4 C9 C11 -178.2(4) . . . . ?
C3 C4 O5 C1 54.8(4) . . . . ?
C4 C3 N19 C28 -66.1(6) . . . . ?
C4 C9 C10 C1 -7.4(4) . . . . ?
C4 C9 C10 C13 -125.0(4) . . . . ?
C4 C9 C11 N12 117.2(4) . . . . ?
C4 C9 C11 O15 -62.9(6) . . . . ?
C6 C1 C2 C3 159.1(4) . . . . ?
C6 C1 C10 C9 -148.4(4) . . . . ?
C6 C1 C10 C13 -36.6(5) . . . . ?
C6 C1 O5 C4 176.6(3) . . . . ?
C6 C7 O18 C36 167.6(4) . . . . ?
C9 C4 O5 C1 -59.0(3) . . . . ?
C9 C10 C13 N12 7.8(5) . . . . ?
C9 C10 C13 O14 -173.7(4) . . . . ?
C9 C11 N12 C13 -3.1(5) . . . . ?
C9 C11 N12 C30 178.1(4) . . . . ?
C10 C1 C2 C3 -69.0(4) . . . . ?
C10 C1 C6 C7 179.3(4) . . . . ?
C10 C1 C6 O8 -60.2(5) . . . . ?
C10 C1 O5 C4 53.4(3) . . . . ?
C10 C9 C11 N12 7.8(5) . . . . ?
C10 C9 C11 O15 -172.3(4) . . . . ?
C10 C13 N12 C11 -3.1(5) . . . . ?
C10 C13 N12 C30 175.6(4) . . . . ?
C11 C9 C10 C1 108.4(4) . . . . ?
C11 C9 C10 C13 -9.2(4) . . . . ?
C20 C21 C22 C23 0.6(7) . . . . ?
C21 C20 C25 C24 -0.6(7) . . . . ?
C21 C22 C23 C24 -0.2(7) . . . . ?
C22 C23 C24 C25 -0.7(7) . . . . ?
C22 C23 C24 C26 177.0(5) . . . . ?
C23 C24 C25 C20 1.0(7) . . . . ?
C23 C24 C26 O27 34.2(8) . . . . ?
C24 C26 O27 C28 -150.5(4) . . . . ?
C25 C20 C21 C22 -0.2(8) . . . . ?
C25 C24 C26 O27 -148.1(5) . . . . ?
C26 C24 C25 C20 -176.7(5) . . . . ?
C30 C31 C32 C33 1.1(8) . . . . ?
C31 C30 C35 C34 -0.1(8) . . . . ?
C31 C30 N12 C11 -117.6(5) . . . . ?
C31 C30 N12 C13 63.7(6) . . . . ?
C31 C32 C33 C34 -0.3(9) . . . . ?
C32 C33 C34 C35 -0.8(9) . . . . ?
C33 C34 C35 C30 0.9(8) . . . . ?
C35 C30 C31 C32 -0.9(7) . . . . ?
C35 C30 N12 C11 62.5(6) . . . . ?
C35 C30 N12 C13 -116.2(5) . . . . ?
C36 C37 C39 C40 -178.8(5) . . . . ?
C36 C37 C43 C42 179.5(5) . . . . ?
C37 C36 O18 C7 -176.5(4) . . . . ?
C37 C39 C40 C41 -0.9(8) . . . . ?
C39 C37 C43 C42 -0.1(7) . . . . ?
C39 C40 C41 C42 0.2(8) . . . . ?
C40 C41 C42 C43 0.5(8) . . . . ?
C41 C42 C43 C37 -0.6(7) . . . . ?
C43 C37 C39 C40 0.9(7) . . . . ?
N12 C30 C31 C32 179.2(4) . . . . ?
N12 C30 C35 C34 179.8(5) . . . . ?
N19 C3 C4 C9 -43.6(5) . . . . ?
N19 C3 C4 O5 -150.4(4) . . . . ?
N19 C28 O27 C26 177.7(4) . . . . ?
O5 C1 C2 C3 37.9(4) . . . . ?
O5 C1 C6 C7 64.0(5) . . . . ?
O5 C1 C6 O8 -175.5(3) . . . . ?
O5 C1 C10 C9 -28.1(4) . . . . ?
O5 C1 C10 C13 83.7(4) . . . . ?
O5 C4 C9 C10 40.6(4) . . . . ?
O5 C4 C9 C11 -70.6(4) . . . . ?
O8 C6 C7 O18 70.2(5) . . . . ?
O14 C13 N12 C11 178.4(4) . . . . ?
O14 C13 N12 C30 -2.8(7) . . . . ?
O15 C11 N12 C13 177.0(4) . . . . ?
O15 C11 N12 C30 -1.8(7) . . . . ?
O18 C36 C37 C39 171.8(4) . . . . ?
O18 C36 C37 C43 -7.8(6) . . . . ?
O27 C28 N19 C3 9.1(6) . . . . ?
O29 C28 N19 C3 -172.7(4) . . . . ?
O29 C28 O27 C26 -0.5(7) . . . . ?
O38 C36 C37 C39 -9.3(7) . . . . ?
O38 C36 C37 C43 171.1(5) . . . . ?
O38 C36 O18 C7 4.6(7) . . . . ?
